data_1556873
loop_
_publ_author_name
'Wang, Hai-Xu'
'Wan, Qingyun'
'Low, Kam-Hung'
'Zhou, Cong-Ying'
'Huang, Jie-Sheng'
'Zhang, Jun-Long'
'Che, Chi-Ming'

_publ_section_title
;
 Stable group 8 metal porphyrin mono- and bis(dialkylcarbene) complexes:
 synthesis, characterization, and catalytic activity.
;
_journal_issue 8
_journal_name_full 'Chemical science'
_journal_page_first 2243
_journal_page_last 2259
_journal_paper_doi 10.1039/c9sc05432d
_journal_volume 11
_journal_year 2020
_chemical_formula_moiety 'C64 H36 F20 N8 Ru, 0.25(C6 H14)'
_chemical_formula_sum 'C65.5 H39.5 F20 N8 Ru'
_chemical_formula_weight 1419.62
_space_group_crystal_system monoclinic
_space_group_IT_number 15
_space_group_name_Hall '-C 2yc'
_space_group_name_H-M_alt 'C 1 2/c 1'
_atom_sites_solution_hydrogens geom
_audit_creation_method SHELXL-2014/7
_audit_update_record
;
2019-10-26 deposited with the CCDC.	2019-12-30 downloaded from the CCDC.
;
_cell_angle_alpha 90
_cell_angle_beta 100.174(7)
_cell_angle_gamma 90
_cell_formula_units_Z 8
_cell_length_a 24.815(6)
_cell_length_b 20.891(5)
_cell_length_c 24.043(5)
_cell_measurement_reflns_used 817
_cell_measurement_temperature 149(2)
_cell_measurement_theta_max 53.16
_cell_measurement_theta_min 3.07
_cell_volume 12268(5)
_computing_cell_refinement 'SAINT V8.34A (Bruker AXS Inc., 2013)'
_computing_data_collection 'APEX3 v2015.5-2 (Bruker-AXS, 2015)'
_computing_data_reduction 'SAINT V8.34A (Bruker AXS Inc., 2013)'
_computing_molecular_graphics 'shelXle (C.B. Huebschle, rev 717)'
_computing_publication_material 'XP, VERSION 5'
_computing_structure_refinement 'SHELXL-2014/7 (Sheldrick, 2014)'
_computing_structure_solution 'SHELXT 2014/4 (Sheldrick, 2014)'
_diffrn_ambient_temperature 149(2)
_diffrn_detector_area_resol_mean 10.24
_diffrn_measured_fraction_theta_full 0.982
_diffrn_measured_fraction_theta_max 0.982
_diffrn_measurement_device_type
;
'Bruker D8 VENTURE KAPPA goniometer PHOTON II CPAD'
;
_diffrn_measurement_method '\f and \w scans'
_diffrn_radiation_type GaK\a
_diffrn_radiation_wavelength 1.34138
_diffrn_reflns_av_R_equivalents 0.1765
_diffrn_reflns_av_unetI/netI 0.1160
_diffrn_reflns_Laue_measured_fraction_full 0.982
_diffrn_reflns_Laue_measured_fraction_max 0.982
_diffrn_reflns_limit_h_max 29
_diffrn_reflns_limit_h_min -28
_diffrn_reflns_limit_k_max 22
_diffrn_reflns_limit_k_min -24
_diffrn_reflns_limit_l_max 28
_diffrn_reflns_limit_l_min -20
_diffrn_reflns_number 69230
_diffrn_reflns_point_group_measured_fraction_full 0.982
_diffrn_reflns_point_group_measured_fraction_max 0.982
_diffrn_reflns_theta_full 53.207
_diffrn_reflns_theta_max 53.207
_diffrn_reflns_theta_min 2.421
_diffrn_source 'Excillum MetalJet D2'
_exptl_absorpt_coefficient_mu 2.026
_exptl_absorpt_correction_T_max 0.1713
_exptl_absorpt_correction_T_min 0.0446
_exptl_absorpt_correction_type multi-scan
_exptl_absorpt_process_details
;
SADABS-2014/5 - Bruker AXS area detector scaling and absorption correction
;
_exptl_crystal_colour red
_exptl_crystal_density_diffrn 1.537
_exptl_crystal_description ribbon
_exptl_crystal_F_000 5700
_exptl_crystal_size_max 0.328
_exptl_crystal_size_mid 0.103
_exptl_crystal_size_min 0.017
_refine_diff_density_max 1.568
_refine_diff_density_min -1.956
_refine_diff_density_rms 0.201
_refine_ls_extinction_coef 0.00057(8)
_refine_ls_extinction_expression Fc^*^=kFc[1+0.001xFc^2^\l^3^/sin(2\q)]^-1/4^
_refine_ls_extinction_method 'SHELXL-2014/7 (Sheldrick 2014'
_refine_ls_goodness_of_fit_ref 1.194
_refine_ls_hydrogen_treatment constr
_refine_ls_matrix_type full
_refine_ls_number_parameters 839
_refine_ls_number_reflns 10731
_refine_ls_number_restraints 6
_refine_ls_restrained_S_all 1.194
_refine_ls_R_factor_all 0.1462
_refine_ls_R_factor_gt 0.1093
_refine_ls_shift/su_max 0.001
_refine_ls_shift/su_mean 0.000
_refine_ls_structure_factor_coef Fsqd
_refine_ls_weighting_details 'w=1/[\s^2^(Fo^2^)+(0.2000P)^2^] where P=(Fo^2^+2Fc^2^)/3'
_refine_ls_weighting_scheme calc
_refine_ls_wR_factor_gt 0.2887
_refine_ls_wR_factor_ref 0.3252
_reflns_Friedel_coverage 0.000
_reflns_number_gt 7204
_reflns_number_total 10731
_reflns_threshold_expression 'I > 2\s(I)'
_cod_data_source_file c9sc05432d2.cif
_cod_data_source_block ga_CHEM0660_sq
_cod_depositor_comments
;Adding full bibliography for 1556869--1556873.cif.

 Adding full bibliography for 1556869--1556873.cif.
;
_cod_original_sg_symbol_H-M 'C 2/c'
_cod_original_formula_sum 'C65.50 H39.50 F20 N8 Ru'
_cod_database_code 1556873
_shelx_shelxl_version_number 2014/7
_shelx_space_group_comment
;
The symmetry employed for this shelxl refinement is uniquely defined
by the following loop, which should always be used as a source of
symmetry information in preference to the above space-group names.
They are only intended as comments.
;
_shelx_estimated_absorpt_t_min 0.556
_shelx_estimated_absorpt_t_max 0.966

loop_
_space_group_symop_operation_xyz
'x, y, z'
'-x, y, -z+1/2'
'x+1/2, y+1/2, z'
'-x+1/2, y+1/2, -z+1/2'
'-x, -y, -z'
'x, -y, z-1/2'
'-x+1/2, -y+1/2, -z'
'x+1/2, -y+1/2, z-1/2'

loop_
_atom_site_label
_atom_site_type_symbol
_atom_site_fract_x
_atom_site_fract_y
_atom_site_fract_z
_atom_site_U_iso_or_equiv
_atom_site_adp_type
_atom_site_occupancy
_atom_site_site_symmetry_order
_atom_site_calc_flag
_atom_site_refinement_flags_posn
_atom_site_refinement_flags_adp
Ru1 Ru 0.29441(2) 0.50188(2) 0.63275(2) 0.0475(3) Uani 1 1 d . .
F1 F 0.36410(17) 0.2551(2) 0.5932(2) 0.0726(12) Uani 1 1 d . .
F2 F 0.4359(2) 0.1701(2) 0.5650(2) 0.0842(14) Uani 1 1 d . .
F3 F 0.5377(2) 0.2076(3) 0.5531(2) 0.0885(15) Uani 1 1 d . .
F4 F 0.56917(17) 0.3308(3) 0.5750(2) 0.0836(14) Uani 1 1 d . .
F5 F 0.49801(16) 0.4173(2) 0.60311(16) 0.0627(10) Uani 1 1 d . .
F6 F 0.3301(2) 0.4303(2) 0.85319(18) 0.0805(13) Uani 1 1 d . .
F7 F 0.3715(3) 0.4366(3) 0.96437(19) 0.0966(17) Uani 1 1 d . .
F8 F 0.4469(2) 0.5277(4) 1.00329(18) 0.0946(17) Uani 1 1 d . .
F9 F 0.4795(3) 0.6125(4) 0.9313(2) 0.116(2) Uani 1 1 d . .
F10 F 0.4377(2) 0.6058(3) 0.8191(2) 0.0995(18) Uani 1 1 d . .
F11 F 0.08787(18) 0.5647(3) 0.6633(2) 0.0815(13) Uani 1 1 d . .
F12 F 0.0089(2) 0.6431(4) 0.6882(2) 0.1046(19) Uani 1 1 d . .
F13 F 0.0292(2) 0.7688(3) 0.7082(2) 0.109(2) Uani 1 1 d . .
F14 F 0.1300(3) 0.8178(3) 0.7038(3) 0.119(2) Uani 1 1 d . .
F15 F 0.2093(2) 0.7402(3) 0.6792(3) 0.0929(16) Uani 1 1 d . .
F16 F 0.1722(2) 0.3917(3) 0.43398(19) 0.0814(13) Uani 1 1 d . .
F17 F 0.1279(2) 0.3955(4) 0.3232(2) 0.109(2) Uani 1 1 d . .
F18 F 0.1409(3) 0.5017(3) 0.2609(2) 0.113(3) Uani 1 1 d . .
F19 F 0.1980(3) 0.6026(3) 0.31019(19) 0.1002(18) Uani 1 1 d . .
F20 F 0.2431(2) 0.5995(2) 0.42038(18) 0.0742(12) Uani 1 1 d . .
N1 N 0.3066(2) 0.4490(3) 0.5642(2) 0.0494(12) Uani 1 1 d . .
N2 N 0.3609(2) 0.4592(3) 0.6810(2) 0.0481(12) Uani 1 1 d . .
N3 N 0.2807(2) 0.5538(3) 0.7009(2) 0.0535(13) Uani 1 1 d . .
N4 N 0.2277(2) 0.5443(3) 0.5844(2) 0.0533(13) Uani 1 1 d . .
N5 N 0.2491(2) 0.4347(3) 0.6593(2) 0.0555(13) Uani 1 1 d . .
N6 N 0.2418(3) 0.4120(4) 0.7054(3) 0.082(2) Uani 1 1 d . .
N7 N 0.3458(2) 0.5673(3) 0.6115(2) 0.0537(13) Uani 1 1 d . .
N8 N 0.3912(3) 0.5685(3) 0.5960(3) 0.0691(17) Uani 1 1 d . .
C1 C 0.2778(3) 0.4533(3) 0.5100(3) 0.0493(14) Uani 1 1 d . .
C2 C 0.3008(3) 0.4104(4) 0.4740(3) 0.0567(16) Uani 1 1 d . .
H2 H 0.2886 0.4042 0.4346 0.068 Uiso 1 1 calc R U
C3 C 0.3434(3) 0.3806(4) 0.5069(3) 0.0561(16) Uani 1 1 d . .
H3 H 0.3665 0.3492 0.4949 0.067 Uiso 1 1 calc R U
C4 C 0.3472(3) 0.4049(3) 0.5628(3) 0.0496(15) Uani 1 1 d . .
C5 C 0.3875(3) 0.3872(4) 0.6095(3) 0.0512(15) Uani 1 1 d . .
C6 C 0.3934(2) 0.4133(3) 0.6631(3) 0.0497(15) Uani 1 1 d . .
C7 C 0.4361(3) 0.3961(4) 0.7106(3) 0.0546(16) Uani 1 1 d . .
H7 H 0.4643 0.3653 0.7104 0.066 Uiso 1 1 calc R U
C8 C 0.4280(3) 0.4320(4) 0.7547(3) 0.0545(16) Uani 1 1 d . .
H8 H 0.4501 0.4314 0.7913 0.065 Uiso 1 1 calc R U
C9 C 0.3804(3) 0.4717(4) 0.7373(2) 0.0492(14) Uani 1 1 d . .
C10 C 0.3577(3) 0.5139(4) 0.7711(3) 0.0510(15) Uani 1 1 d . .
C11 C 0.3111(3) 0.5505(3) 0.7552(3) 0.0525(15) Uani 1 1 d . .
C12 C 0.2857(3) 0.5909(4) 0.7918(3) 0.0623(18) Uani 1 1 d . .
H12 H 0.2988 0.5985 0.8308 0.075 Uiso 1 1 calc R U
C13 C 0.2403(3) 0.6158(4) 0.7609(3) 0.0590(17) Uani 1 1 d . .
H13 H 0.2150 0.6436 0.7740 0.071 Uiso 1 1 calc R U
C14 C 0.2371(3) 0.5925(3) 0.7037(3) 0.0519(15) Uani 1 1 d . .
C15 C 0.1956(3) 0.6072(4) 0.6582(3) 0.0582(17) Uani 1 1 d . .
C16 C 0.1913(3) 0.5855(4) 0.6032(3) 0.0591(17) Uani 1 1 d . .
C17 C 0.1493(3) 0.6034(4) 0.5557(3) 0.068(2) Uani 1 1 d . .
H17 H 0.1193 0.6313 0.5568 0.081 Uiso 1 1 calc R U
C18 C 0.1609(3) 0.5729(4) 0.5097(3) 0.0635(19) Uani 1 1 d . .
H18 H 0.1406 0.5760 0.4724 0.076 Uiso 1 1 calc R U
C19 C 0.2094(3) 0.5351(4) 0.5271(3) 0.0571(17) Uani 1 1 d . .
C20 C 0.2335(3) 0.4948(3) 0.4933(3) 0.0522(17) Uani 1 1 d . .
C21 C 0.4278(2) 0.3399(4) 0.5977(2) 0.0512(15) Uani 1 1 d . .
C22 C 0.4140(3) 0.2754(4) 0.5879(3) 0.0583(18) Uani 1 1 d . .
C23 C 0.4499(3) 0.2307(4) 0.5732(3) 0.0651(19) Uani 1 1 d . .
C24 C 0.5026(3) 0.2511(4) 0.5679(3) 0.0644(19) Uani 1 1 d . .
C25 C 0.5178(3) 0.3129(4) 0.5792(3) 0.0621(18) Uani 1 1 d . .
C26 C 0.4818(3) 0.3561(4) 0.5932(3) 0.0558(17) Uani 1 1 d . .
C27 C 0.3833(3) 0.5170(4) 0.8329(3) 0.0541(16) Uani 1 1 d . .
C28 C 0.3681(3) 0.4753(4) 0.8710(3) 0.0611(17) Uani 1 1 d . .
C29 C 0.3884(3) 0.4782(5) 0.9279(3) 0.070(2) Uani 1 1 d . .
C30 C 0.4265(3) 0.5233(5) 0.9480(3) 0.071(2) Uani 1 1 d . .
C31 C 0.4436(3) 0.5664(5) 0.9113(3) 0.079(2) Uani 1 1 d . .
C32 C 0.4210(3) 0.5631(4) 0.8542(3) 0.067(2) Uani 1 1 d . .
C33 C 0.1513(3) 0.6497(4) 0.6714(3) 0.0625(19) Uani 1 1 d . .
C34 C 0.0993(3) 0.6278(5) 0.6738(3) 0.070(2) Uani 1 1 d . .
C35 C 0.0585(3) 0.6685(6) 0.6868(3) 0.082(3) Uani 1 1 d . .
C36 C 0.0703(4) 0.7314(5) 0.6970(4) 0.080(2) Uani 1 1 d . .
C37 C 0.1204(4) 0.7545(5) 0.6946(4) 0.084(3) Uani 1 1 d . .
C38 C 0.1599(4) 0.7145(5) 0.6817(3) 0.073(2) Uani 1 1 d . .
C39 C 0.2093(3) 0.4950(4) 0.4306(3) 0.0569(19) Uani 1 1 d . .
C40 C 0.1792(3) 0.4442(4) 0.4048(3) 0.0636(19) Uani 1 1 d . .
C41 C 0.1560(3) 0.4456(6) 0.3472(3) 0.079(3) Uani 1 1 d . .
C42 C 0.1627(4) 0.4996(6) 0.3158(4) 0.086(3) Uani 1 1 d . .
C43 C 0.1919(4) 0.5501(5) 0.3410(3) 0.077(3) Uani 1 1 d . .
C44 C 0.2146(3) 0.5485(4) 0.3977(3) 0.067(2) Uani 1 1 d . .
C45 C 0.2142(3) 0.3777(4) 0.6536(3) 0.0608(18) Uani 1 1 d . .
C46 C 0.1532(3) 0.3831(5) 0.6364(4) 0.076(2) Uani 1 1 d . .
H46 H 0.1406 0.4269 0.6449 0.091 Uiso 1 1 calc R U
C47 C 0.2366(4) 0.3144(5) 0.6401(4) 0.085(2) Uani 1 1 d . .
H47 H 0.2773 0.3141 0.6518 0.102 Uiso 1 1 calc R U
C48 C 0.1271(5) 0.3325(6) 0.6692(5) 0.110(4) Uani 1 1 d . .
H48A H 0.1373 0.3406 0.7103 0.132 Uiso 1 1 calc R U
H48B H 0.0867 0.3346 0.6587 0.132 Uiso 1 1 calc R U
C49 C 0.1392(4) 0.3693(6) 0.5720(4) 0.096(3) Uani 1 1 d . .
H49A H 0.0990 0.3713 0.5593 0.115 Uiso 1 1 calc R U
H49B H 0.1562 0.4023 0.5511 0.115 Uiso 1 1 calc R U
C50 C 0.2111(7) 0.2623(6) 0.6724(5) 0.122(5) Uani 1 1 d . .
H50A H 0.2219 0.2690 0.7136 0.146 Uiso 1 1 calc R U
H50B H 0.2241 0.2196 0.6629 0.146 Uiso 1 1 calc R U
C51 C 0.2213(5) 0.3022(5) 0.5768(4) 0.097(3) Uani 1 1 d . .
H51A H 0.2380 0.3353 0.5559 0.116 Uiso 1 1 calc R U
H51B H 0.2355 0.2599 0.5676 0.116 Uiso 1 1 calc R U
C52 C 0.1474(6) 0.2666(6) 0.6549(4) 0.108(4) Uani 1 1 d . U
H52 H 0.1301 0.2332 0.6759 0.130 Uiso 1 1 calc R U
C53 C 0.1601(5) 0.3036(6) 0.5593(4) 0.098(3) Uani 1 1 d . .
H53 H 0.1502 0.2948 0.5179 0.118 Uiso 1 1 calc R U
C54 C 0.1327(5) 0.2535(7) 0.5922(4) 0.115(4) Uani 1 1 d . .
H54A H 0.0925 0.2553 0.5802 0.138 Uiso 1 1 calc R U
H54B H 0.1453 0.2101 0.5839 0.138 Uiso 1 1 calc R U
C55 C 0.3670(3) 0.6316(4) 0.6086(3) 0.0643(19) Uani 1 1 d . .
C56 C 0.3443(4) 0.6763(4) 0.5608(3) 0.077(2) Uani 1 1 d . .
H56 H 0.3285 0.6510 0.5264 0.093 Uiso 1 1 calc R U
C57 C 0.3910(4) 0.6664(5) 0.6617(3) 0.075(2) Uani 1 1 d . .
H57 H 0.4056 0.6350 0.6921 0.091 Uiso 1 1 calc R U
C58 C 0.3912(5) 0.7172(5) 0.5488(4) 0.096(3) Uani 1 1 d . .
H58A H 0.4202 0.6896 0.5381 0.115 Uiso 1 1 calc R U
H58B H 0.3781 0.7464 0.5168 0.115 Uiso 1 1 calc R U
C59 C 0.2996(4) 0.7173(5) 0.5797(5) 0.095(3) Uani 1 1 d . .
H59A H 0.2697 0.6896 0.5882 0.114 Uiso 1 1 calc R U
H59B H 0.2841 0.7473 0.5492 0.114 Uiso 1 1 calc R U
C60 C 0.4381(4) 0.7084(5) 0.6476(5) 0.094(3) Uani 1 1 d . .
H60A H 0.4556 0.7321 0.6817 0.112 Uiso 1 1 calc R U
H60B H 0.4661 0.6811 0.6349 0.112 Uiso 1 1 calc R U
C61 C 0.3479(4) 0.7087(5) 0.6809(4) 0.085(3) Uani 1 1 d . .
H61A H 0.3643 0.7332 0.7150 0.102 Uiso 1 1 calc R U
H61B H 0.3178 0.6821 0.6905 0.102 Uiso 1 1 calc R U
C62 C 0.4145(5) 0.7559(5) 0.6006(5) 0.094(3) Uani 1 1 d . .
H62 H 0.4447 0.7836 0.5919 0.113 Uiso 1 1 calc R U
C63 C 0.3255(4) 0.7548(5) 0.6328(5) 0.089(3) Uani 1 1 d . .
H63 H 0.2968 0.7824 0.6451 0.107 Uiso 1 1 calc R U
C64 C 0.3713(4) 0.7976(5) 0.6192(5) 0.097(3) Uani 1 1 d . .
H64A H 0.3565 0.8280 0.5887 0.116 Uiso 1 1 calc R U
H64B H 0.3875 0.8226 0.6530 0.116 Uiso 1 1 calc R U

loop_
_atom_site_aniso_label
_atom_site_aniso_U_11
_atom_site_aniso_U_22
_atom_site_aniso_U_33
_atom_site_aniso_U_23
_atom_site_aniso_U_13
_atom_site_aniso_U_12
Ru1 0.0397(4) 0.0591(4) 0.0429(4) -0.00113(19) 0.0049(2) 0.0053(2)
F1 0.052(2) 0.071(3) 0.094(3) -0.010(2) 0.010(2) -0.003(2)
F2 0.072(3) 0.071(3) 0.104(3) -0.018(2) 0.002(2) 0.015(2)
F3 0.069(3) 0.112(4) 0.087(3) -0.013(3) 0.020(2) 0.042(3)
F4 0.047(2) 0.120(4) 0.088(3) 0.001(3) 0.024(2) 0.011(2)
F5 0.047(2) 0.079(3) 0.060(2) 0.0017(19) 0.0048(16) -0.0061(19)
F6 0.091(3) 0.087(3) 0.065(2) 0.001(2) 0.016(2) -0.025(3)
F7 0.115(4) 0.119(4) 0.058(3) 0.012(3) 0.022(3) 0.006(3)
F8 0.075(3) 0.157(5) 0.045(2) -0.020(3) -0.008(2) 0.025(3)
F9 0.094(4) 0.161(6) 0.089(4) -0.040(4) 0.002(3) -0.050(4)
F10 0.106(4) 0.113(4) 0.076(3) -0.004(3) 0.006(3) -0.054(3)
F11 0.055(3) 0.110(4) 0.079(3) 0.002(3) 0.012(2) 0.001(3)
F12 0.058(3) 0.168(6) 0.089(3) -0.003(3) 0.017(2) 0.016(3)
F13 0.098(4) 0.143(5) 0.091(3) -0.008(3) 0.030(3) 0.067(4)
F14 0.131(5) 0.092(5) 0.145(5) -0.009(4) 0.056(4) 0.037(4)
F15 0.085(4) 0.083(4) 0.118(4) -0.010(3) 0.039(3) 0.007(3)
F16 0.077(3) 0.099(4) 0.065(3) -0.003(2) 0.004(2) -0.018(3)
F17 0.078(3) 0.161(6) 0.080(3) -0.046(3) -0.008(3) -0.015(4)
F18 0.107(5) 0.179(7) 0.045(3) -0.010(3) -0.010(3) 0.045(4)
F19 0.132(5) 0.114(4) 0.057(3) 0.014(3) 0.022(3) 0.044(4)
F20 0.079(3) 0.082(3) 0.063(2) 0.003(2) 0.016(2) 0.004(2)
N1 0.038(3) 0.060(3) 0.049(3) 0.003(2) 0.006(2) 0.008(2)
N2 0.039(3) 0.057(3) 0.046(3) 0.001(2) 0.003(2) 0.005(2)
N3 0.043(3) 0.064(4) 0.053(3) -0.001(2) 0.007(2) 0.004(3)
N4 0.046(3) 0.068(4) 0.045(3) 0.003(2) 0.004(2) 0.011(3)
N5 0.050(3) 0.067(4) 0.049(3) -0.003(2) 0.008(2) -0.005(3)
N6 0.082(5) 0.110(6) 0.055(4) -0.003(4) 0.012(3) -0.033(4)
N7 0.052(3) 0.054(3) 0.057(3) 0.000(2) 0.016(2) 0.002(3)
N8 0.062(4) 0.078(5) 0.070(4) -0.006(3) 0.020(3) 0.003(3)
C1 0.042(3) 0.055(4) 0.049(3) 0.000(3) 0.004(2) 0.005(3)
C2 0.053(4) 0.069(5) 0.048(3) -0.006(3) 0.009(3) 0.002(3)
C3 0.051(4) 0.067(5) 0.050(3) -0.008(3) 0.009(3) 0.004(3)
C4 0.038(3) 0.054(4) 0.053(3) -0.002(3) 0.001(3) 0.006(3)
C5 0.044(3) 0.060(4) 0.049(3) 0.003(3) 0.006(3) 0.002(3)
C6 0.036(3) 0.061(4) 0.052(3) -0.001(3) 0.009(2) -0.003(3)
C7 0.041(3) 0.070(5) 0.052(3) 0.000(3) 0.006(3) 0.003(3)
C8 0.042(3) 0.067(4) 0.053(4) -0.002(3) 0.004(3) 0.004(3)
C9 0.040(3) 0.061(4) 0.045(3) 0.004(3) 0.003(2) 0.003(3)
C10 0.042(4) 0.065(4) 0.046(3) -0.001(3) 0.008(3) -0.001(3)
C11 0.046(4) 0.059(4) 0.053(3) 0.000(3) 0.007(3) 0.003(3)
C12 0.058(4) 0.083(5) 0.047(3) -0.001(3) 0.012(3) 0.004(4)
C13 0.056(4) 0.069(5) 0.053(4) -0.005(3) 0.013(3) 0.007(3)
C14 0.052(4) 0.049(4) 0.057(4) 0.001(3) 0.015(3) 0.007(3)
C15 0.051(4) 0.072(5) 0.053(4) -0.004(3) 0.010(3) 0.006(3)
C16 0.045(4) 0.076(5) 0.056(4) 0.001(3) 0.008(3) 0.011(3)
C17 0.056(4) 0.084(6) 0.061(4) 0.002(4) 0.006(3) 0.025(4)
C18 0.053(4) 0.085(6) 0.052(4) 0.001(3) 0.006(3) 0.019(4)
C19 0.049(4) 0.075(5) 0.047(3) 0.001(3) 0.007(3) 0.007(3)
C20 0.041(4) 0.065(5) 0.049(4) 0.003(3) 0.002(3) 0.000(3)
C21 0.035(3) 0.068(4) 0.049(3) -0.003(3) 0.000(2) 0.004(3)
C22 0.042(4) 0.074(5) 0.057(4) -0.005(3) 0.004(3) 0.006(3)
C23 0.061(5) 0.061(5) 0.068(4) -0.010(3) -0.002(3) 0.006(4)
C24 0.053(4) 0.080(6) 0.059(4) -0.001(4) 0.006(3) 0.022(4)
C25 0.043(4) 0.083(6) 0.061(4) 0.001(4) 0.013(3) 0.003(4)
C26 0.042(4) 0.082(5) 0.044(3) 0.000(3) 0.006(2) 0.005(3)
C27 0.040(4) 0.068(4) 0.053(4) -0.008(3) 0.005(3) 0.004(3)
C28 0.063(4) 0.070(5) 0.049(4) 0.000(3) 0.008(3) 0.007(4)
C29 0.058(5) 0.098(6) 0.055(4) 0.010(4) 0.012(3) 0.016(4)
C30 0.055(5) 0.108(6) 0.047(4) -0.012(4) 0.003(3) 0.014(5)
C31 0.052(4) 0.114(7) 0.065(5) -0.027(5) -0.006(3) -0.006(5)
C32 0.058(4) 0.085(6) 0.060(4) -0.006(4) 0.013(3) -0.011(4)
C33 0.060(5) 0.077(5) 0.050(4) 0.005(3) 0.011(3) 0.020(4)
C34 0.061(5) 0.093(7) 0.056(4) 0.003(4) 0.012(3) 0.011(4)
C35 0.048(5) 0.141(10) 0.057(4) 0.011(5) 0.011(3) 0.004(5)
C36 0.085(6) 0.088(7) 0.070(5) -0.001(4) 0.024(4) 0.032(5)
C37 0.091(7) 0.084(7) 0.079(5) 0.002(4) 0.021(5) 0.027(5)
C38 0.072(5) 0.085(6) 0.064(4) 0.001(4) 0.015(4) 0.028(5)
C39 0.039(4) 0.081(5) 0.048(4) -0.003(3) -0.001(3) 0.017(3)
C40 0.052(4) 0.081(5) 0.054(4) -0.005(4) -0.001(3) 0.010(4)
C41 0.048(4) 0.123(8) 0.064(5) -0.018(5) 0.002(3) 0.015(5)
C42 0.075(6) 0.137(10) 0.042(4) -0.005(5) 0.000(4) 0.037(6)
C43 0.078(5) 0.104(7) 0.051(4) 0.014(4) 0.013(4) 0.037(5)
C44 0.057(4) 0.086(6) 0.058(4) 0.015(4) 0.013(3) 0.023(4)
C45 0.056(4) 0.068(5) 0.057(4) -0.004(3) 0.008(3) -0.001(3)
C46 0.046(4) 0.087(6) 0.093(6) -0.013(4) 0.008(4) -0.008(4)
C47 0.077(6) 0.078(6) 0.092(6) 0.010(5) -0.005(5) 0.001(5)
C48 0.114(9) 0.126(10) 0.099(7) -0.032(6) 0.045(7) -0.057(8)
C49 0.074(6) 0.120(9) 0.085(6) 0.011(6) -0.010(5) -0.004(6)
C50 0.169(14) 0.091(8) 0.098(8) 0.015(6) 0.004(8) -0.038(8)
C51 0.106(8) 0.093(7) 0.098(7) -0.025(5) 0.037(6) -0.021(6)
C52 0.140(10) 0.112(9) 0.074(6) -0.008(5) 0.023(6) -0.066(8)
C53 0.109(8) 0.122(9) 0.062(5) -0.022(5) 0.011(5) -0.038(7)
C54 0.125(9) 0.140(10) 0.084(6) -0.028(6) 0.025(6) -0.065(8)
C55 0.067(5) 0.073(5) 0.057(4) 0.001(3) 0.021(3) 0.008(4)
C56 0.096(6) 0.071(6) 0.065(5) 0.008(4) 0.016(4) 0.002(5)
C57 0.078(5) 0.080(6) 0.068(5) -0.008(4) 0.012(4) 0.001(4)
C58 0.117(8) 0.086(7) 0.093(7) 0.019(5) 0.046(6) -0.008(6)
C59 0.091(7) 0.086(7) 0.106(7) 0.020(5) 0.015(6) 0.023(5)
C60 0.078(6) 0.087(7) 0.125(8) -0.014(6) 0.042(6) -0.014(5)
C61 0.084(6) 0.094(7) 0.085(6) -0.023(5) 0.034(5) -0.016(5)
C62 0.097(7) 0.066(6) 0.135(9) 0.003(6) 0.063(7) -0.002(5)
C63 0.084(6) 0.066(6) 0.124(8) -0.005(5) 0.035(6) 0.005(5)
C64 0.101(7) 0.069(6) 0.132(9) 0.003(5) 0.056(7) -0.006(5)

loop_
_atom_type_symbol
_atom_type_description
_atom_type_scat_dispersion_real
_atom_type_scat_dispersion_imag
_atom_type_scat_source
C C 0.0137 0.0067 'International Tables Vol C Tables 4.2.6.8 and 6.1.1.4'
H H 0.0000 0.0000 'International Tables Vol C Tables 4.2.6.8 and 6.1.1.4'
F F 0.0583 0.0400 'International Tables Vol C Tables 4.2.6.8 and 6.1.1.4'
N N 0.0241 0.0134 'International Tables Vol C Tables 4.2.6.8 and 6.1.1.4'
Ru Ru -0.0760 2.5955 'International Tables Vol C Tables 4.2.6.8 and 6.1.1.4'

loop_
_geom_angle_atom_site_label_1
_geom_angle_atom_site_label_2
_geom_angle_atom_site_label_3
_geom_angle
N5 Ru1 N7 174.7(2)
N5 Ru1 N3 86.2(2)
N7 Ru1 N3 92.6(2)
N5 Ru1 N2 87.4(2)
N7 Ru1 N2 87.5(2)
N3 Ru1 N2 90.5(2)
N5 Ru1 N4 92.4(2)
N7 Ru1 N4 92.7(2)
N3 Ru1 N4 89.6(2)
N2 Ru1 N4 179.8(2)
N5 Ru1 N1 92.9(2)
N7 Ru1 N1 88.4(2)
N3 Ru1 N1 178.9(2)
N2 Ru1 N1 90.1(2)
N4 Ru1 N1 89.8(2)
C4 N1 C1 106.5(5)
C4 N1 Ru1 126.5(4)
C1 N1 Ru1 126.9(4)
C6 N2 C9 108.5(5)
C6 N2 Ru1 126.0(4)
C9 N2 Ru1 125.5(4)
C14 N3 C11 106.6(5)
C14 N3 Ru1 126.9(4)
C11 N3 Ru1 126.1(4)
C16 N4 C19 107.0(5)
C16 N4 Ru1 126.5(4)
C19 N4 Ru1 126.5(4)
N6 N5 C45 66.3(5)
N6 N5 Ru1 137.6(5)
C45 N5 Ru1 155.4(4)
N5 N6 C45 63.8(5)
N8 N7 C55 67.1(5)
N8 N7 Ru1 137.8(5)
C55 N7 Ru1 154.3(4)
N7 N8 C55 62.8(5)
N1 C1 C20 124.3(6)
N1 C1 C2 109.6(5)
C20 C1 C2 126.1(6)
C3 C2 C1 106.6(6)
C3 C2 H2 126.7
C1 C2 H2 126.7
C2 C3 C4 107.7(6)
C2 C3 H3 126.2
C4 C3 H3 126.2
N1 C4 C5 125.3(6)
N1 C4 C3 109.6(6)
C5 C4 C3 125.2(6)
C6 C5 C4 125.5(6)
C6 C5 C21 118.7(6)
C4 C5 C21 115.7(6)
N2 C6 C5 126.6(6)
N2 C6 C7 108.3(5)
C5 C6 C7 125.1(6)
C8 C7 C6 106.9(6)
C8 C7 H7 126.6
C6 C7 H7 126.6
C7 C8 C9 108.8(6)
C7 C8 H8 125.6
C9 C8 H8 125.6
N2 C9 C10 126.1(6)
N2 C9 C8 107.5(5)
C10 C9 C8 126.4(6)
C9 C10 C11 126.6(6)
C9 C10 C27 117.5(6)
C11 C10 C27 115.7(6)
C10 C11 N3 125.1(6)
C10 C11 C12 126.1(6)
N3 C11 C12 108.8(6)
C13 C12 C11 107.7(6)
C13 C12 H12 126.1
C11 C12 H12 126.1
C12 C13 C14 107.2(6)
C12 C13 H13 126.4
C14 C13 H13 126.4
N3 C14 C15 125.0(6)
N3 C14 C13 109.6(6)
C15 C14 C13 125.4(6)
C16 C15 C14 126.6(7)
C16 C15 C33 117.7(7)
C14 C15 C33 115.7(6)
N4 C16 C15 125.0(7)
N4 C16 C17 108.9(6)
C15 C16 C17 126.1(7)
C18 C17 C16 107.1(6)
C18 C17 H17 126.4
C16 C17 H17 126.4
C17 C18 C19 108.0(6)
C17 C18 H18 126.0
C19 C18 H18 126.0
C20 C19 N4 124.8(6)
C20 C19 C18 126.3(6)
N4 C19 C18 108.9(6)
C19 C20 C1 127.5(7)
C19 C20 C39 116.4(6)
C1 C20 C39 116.1(6)
C22 C21 C26 115.2(6)
C22 C21 C5 121.8(6)
C26 C21 C5 123.0(7)
F1 C22 C23 117.5(7)
F1 C22 C21 119.4(6)
C23 C22 C21 123.1(7)
F2 C23 C22 121.6(7)
F2 C23 C24 120.2(7)
C22 C23 C24 118.2(7)
F3 C24 C25 121.6(7)
F3 C24 C23 118.4(8)
C25 C24 C23 120.0(7)
F4 C25 C26 120.6(8)
F4 C25 C24 118.7(7)
C26 C25 C24 120.8(7)
F5 C26 C25 119.1(6)
F5 C26 C21 118.2(6)
C25 C26 C21 122.7(7)
C28 C27 C32 116.6(7)
C28 C27 C10 120.9(7)
C32 C27 C10 122.5(7)
F6 C28 C27 119.6(6)
F6 C28 C29 117.5(7)
C27 C28 C29 122.9(8)
F7 C29 C30 119.3(7)
F7 C29 C28 121.1(9)
C30 C29 C28 119.7(8)
F8 C30 C29 121.2(9)
F8 C30 C31 119.0(8)
C29 C30 C31 119.8(7)
F9 C31 C30 120.0(8)
F9 C31 C32 120.9(9)
C30 C31 C32 119.0(8)
F10 C32 C27 119.7(7)
F10 C32 C31 118.3(7)
C27 C32 C31 122.0(8)
C34 C33 C38 115.7(7)
C34 C33 C15 122.7(8)
C38 C33 C15 121.6(7)
F11 C34 C33 118.7(7)
F11 C34 C35 119.6(8)
C33 C34 C35 121.7(9)
F12 C35 C36 123.0(9)
F12 C35 C34 117.9(10)
C36 C35 C34 119.1(8)
C37 C36 F13 122.5(10)
C37 C36 C35 120.8(8)
F13 C36 C35 116.7(10)
C36 C37 F14 118.8(8)
C36 C37 C38 119.7(10)
F14 C37 C38 121.5(10)
F15 C38 C37 117.4(9)
F15 C38 C33 119.6(7)
C37 C38 C33 123.0(9)
C40 C39 C44 117.5(7)
C40 C39 C20 122.0(7)
C44 C39 C20 120.4(7)
F16 C40 C39 120.6(6)
F16 C40 C41 117.9(8)
C39 C40 C41 121.5(8)
F17 C41 C42 120.6(8)
F17 C41 C40 120.2(10)
C42 C41 C40 119.1(9)
F18 C42 C43 120.4(10)
F18 C42 C41 119.8(10)
C43 C42 C41 119.7(8)
F19 C43 C42 119.3(8)
F19 C43 C44 119.7(10)
C42 C43 C44 121.0(9)
F20 C44 C43 118.5(8)
F20 C44 C39 120.3(7)
C43 C44 C39 121.1(9)
N5 C45 N6 49.9(4)
N5 C45 C47 120.4(7)
N6 C45 C47 118.2(7)
N5 C45 C46 121.1(7)
N6 C45 C46 119.0(7)
C47 C45 C46 113.6(7)
C45 C46 C48 107.8(9)
C45 C46 C49 107.4(7)
C48 C46 C49 110.2(8)
C45 C46 H46 110.4
C48 C46 H46 110.4
C49 C46 H46 110.4
C45 C47 C51 109.2(8)
C45 C47 C50 108.5(9)
C51 C47 C50 109.5(9)
C45 C47 H47 109.9
C51 C47 H47 109.9
C50 C47 H47 109.9
C52 C48 C46 108.7(8)
C52 C48 H48A 110.0
C46 C48 H48A 110.0
C52 C48 H48B 110.0
C46 C48 H48B 110.0
H48A C48 H48B 108.3
C53 C49 C46 110.0(8)
C53 C49 H49A 109.7
C46 C49 H49A 109.7
C53 C49 H49B 109.7
C46 C49 H49B 109.7
H49A C49 H49B 108.2
C47 C50 C52 108.1(10)
C47 C50 H50A 110.1
C52 C50 H50A 110.1
C47 C50 H50B 110.1
C52 C50 H50B 110.1
H50A C50 H50B 108.4
C53 C51 C47 109.7(8)
C53 C51 H51A 109.7
C47 C51 H51A 109.7
C53 C51 H51B 109.7
C47 C51 H51B 109.7
H51A C51 H51B 108.2
C54 C52 C48 110.9(11)
C54 C52 C50 108.1(10)
C48 C52 C50 110.4(9)
C54 C52 H52 109.1
C48 C52 H52 109.1
C50 C52 H52 109.1
C51 C53 C49 109.0(8)
C51 C53 C54 111.0(10)
C49 C53 C54 108.4(9)
C51 C53 H53 109.5
C49 C53 H53 109.5
C54 C53 H53 109.5
C52 C54 C53 109.8(8)
C52 C54 H54A 109.7
C53 C54 H54A 109.7
C52 C54 H54B 109.7
C53 C54 H54B 109.7
H54A C54 H54B 108.2
N7 C55 C57 120.1(6)
N7 C55 N8 50.1(4)
C57 C55 N8 119.0(7)
N7 C55 C56 121.3(7)
C57 C55 C56 112.8(8)
N8 C55 C56 119.8(6)
C55 C56 C58 107.4(8)
C55 C56 C59 108.2(7)
C58 C56 C59 111.2(8)
C55 C56 H56 110.0
C58 C56 H56 110.0
C59 C56 H56 110.0
C55 C57 C61 110.3(7)
C55 C57 C60 106.9(7)
C61 C57 C60 109.5(8)
C55 C57 H57 110.0
C61 C57 H57 110.0
C60 C57 H57 110.0
C62 C58 C56 109.8(7)
C62 C58 H58A 109.7
C56 C58 H58A 109.7
C62 C58 H58B 109.7
C56 C58 H58B 109.7
H58A C58 H58B 108.2
C56 C59 C63 108.2(8)
C56 C59 H59A 110.0
C63 C59 H59A 110.0
C56 C59 H59B 110.0
C63 C59 H59B 110.0
H59A C59 H59B 108.4
C62 C60 C57 108.8(9)
C62 C60 H60A 109.9
C57 C60 H60A 109.9
C62 C60 H60B 109.9
C57 C60 H60B 109.9
H60A C60 H60B 108.3
C57 C61 C63 108.5(7)
C57 C61 H61A 110.0
C63 C61 H61A 110.0
C57 C61 H61B 110.0
C63 C61 H61B 110.0
H61A C61 H61B 108.4
C64 C62 C58 111.4(10)
C64 C62 C60 110.7(8)
C58 C62 C60 107.6(9)
C64 C62 H62 109.0
C58 C62 H62 109.0
C60 C62 H62 109.0
C64 C63 C61 110.2(9)
C64 C63 C59 109.7(9)
C61 C63 C59 110.4(8)
C64 C63 H63 108.8
C61 C63 H63 108.8
C59 C63 H63 108.8
C62 C64 C63 108.6(8)
C62 C64 H64A 110.0
C63 C64 H64A 110.0
C62 C64 H64B 110.0
C63 C64 H64B 110.0
H64A C64 H64B 108.3

loop_
_geom_bond_atom_site_label_1
_geom_bond_atom_site_label_2
_geom_bond_distance
Ru1 N5 1.973(6)
Ru1 N7 1.996(6)
Ru1 N3 2.042(5)
Ru1 N2 2.047(5)
Ru1 N4 2.049(5)
Ru1 N1 2.051(5)
F1 C22 1.336(8)
F2 C23 1.318(9)
F3 C24 1.347(8)
F4 C25 1.349(8)
F5 C26 1.350(9)
F6 C28 1.346(9)
F7 C29 1.353(10)
F8 C30 1.339(8)
F9 C31 1.342(10)
F10 C32 1.344(9)
F11 C34 1.363(11)
F12 C35 1.347(10)
F13 C36 1.350(9)
F14 C37 1.353(12)
F15 C38 1.350(11)
F16 C40 1.329(10)
F17 C41 1.330(12)
F18 C42 1.336(10)
F19 C43 1.347(11)
F20 C44 1.339(10)
N1 C4 1.369(8)
N1 C1 1.374(8)
N2 C6 1.370(8)
N2 C9 1.380(8)
N3 C14 1.364(9)
N3 C11 1.388(8)
N4 C16 1.380(9)
N4 C19 1.385(8)
N5 N6 1.247(8)
N5 C45 1.463(10)
N6 C45 1.492(10)
N7 N8 1.249(8)
N7 C55 1.448(10)
N8 C55 1.501(10)
C1 C20 1.400(9)
C1 C2 1.433(9)
C2 C3 1.356(10)
C2 H2 0.9500
C3 C4 1.424(9)
C3 H3 0.9500
C4 C5 1.413(9)
C5 C6 1.383(9)
C5 C21 1.469(9)
C6 C7 1.459(9)
C7 C8 1.342(10)
C7 H7 0.9500
C8 C9 1.445(9)
C8 H8 0.9500
C9 C10 1.383(10)
C10 C11 1.385(10)
C10 C27 1.511(9)
C11 C12 1.440(10)
C12 C13 1.340(11)
C12 H12 0.9500
C13 C14 1.447(10)
C13 H13 0.9500
C14 C15 1.397(10)
C15 C16 1.385(10)
C15 C33 1.489(10)
C16 C17 1.453(10)
C17 C18 1.351(10)
C17 H17 0.9500
C18 C19 1.438(10)
C18 H18 0.9500
C19 C20 1.380(10)
C20 C39 1.521(10)
C21 C22 1.400(11)
C21 C26 1.406(9)
C22 C23 1.378(10)
C23 C24 1.403(11)
C24 C25 1.359(12)
C25 C26 1.353(10)
C27 C28 1.365(11)
C27 C32 1.377(11)
C28 C29 1.374(11)
C29 C30 1.360(14)
C30 C31 1.378(14)
C31 C32 1.390(11)
C33 C34 1.379(12)
C33 C38 1.385(13)
C34 C35 1.400(13)
C35 C36 1.360(14)
C36 C37 1.343(15)
C37 C38 1.367(12)
C39 C40 1.380(11)
C39 C44 1.390(11)
C40 C41 1.405(11)
C41 C42 1.384(15)
C42 C43 1.359(15)
C43 C44 1.381(12)
C45 C47 1.493(12)
C45 C46 1.502(11)
C46 C48 1.529(14)
C46 C49 1.553(13)
C46 H46 1.0000
C47 C51 1.524(14)
C47 C50 1.535(14)
C47 H47 1.0000
C48 C52 1.527(18)
C48 H48A 0.9900
C48 H48B 0.9900
C49 C53 1.518(16)
C49 H49A 0.9900
C49 H49B 0.9900
C50 C52 1.56(2)
C50 H50A 0.9900
C50 H50B 0.9900
C51 C53 1.503(16)
C51 H51A 0.9900
C51 H51B 0.9900
C52 C54 1.512(14)
C52 H52 1.0000
C53 C54 1.539(14)
C53 H53 1.0000
C54 H54A 0.9900
C54 H54B 0.9900
C55 C57 1.498(11)
C55 C56 1.512(11)
C56 C58 1.514(13)
C56 C59 1.532(13)
C56 H56 1.0000
C57 C61 1.521(13)
C57 C60 1.546(13)
C57 H57 1.0000
C58 C62 1.512(16)
C58 H58A 0.9900
C58 H58B 0.9900
C59 C63 1.540(16)
C59 H59A 0.9900
C59 H59B 0.9900
C60 C62 1.539(16)
C60 H60A 0.9900
C60 H60B 0.9900
C61 C63 1.531(15)
C61 H61A 0.9900
C61 H61B 0.9900
C62 C64 1.508(13)
C62 H62 1.0000
C63 C64 1.527(13)
C63 H63 1.0000
C64 H64A 0.9900
C64 H64B 0.9900
